data_4344447
loop_
_publ_author_name
'Suh, Hee-Won'
'Balcells, David'
'Edwards, Alison J.'
'Guard, Louise M.'
'Hazari, Nilay'
'Mader, Elizabeth A.'
'Mercado, Brandon Q.'
'Repisky, Michal'

_publ_contact_author
;
 Prof. Nilay Hazari        
 The Department of Chemistry 
 Yale University 
 P. O. Box 208107 
 New Haven 
 Connecticut 06520 USA.
;
_publ_section_title
;
 Understanding the Solution and Solid-State Structures of Pd and Pt PSiP
 Pincer-Supported Hydrides.
;
_journal_issue 23
_journal_name_full 'Inorganic chemistry'
_journal_page_first 11411
_journal_page_last 11422
_journal_paper_doi 10.1021/acs.inorgchem.5b02073
_journal_volume 54
_journal_year 2015
_chemical_formula_moiety 'C37 H56 P2 Pt Si, 0.5(C5 H12)'
_chemical_formula_sum 'C39.5 H62 P2 Pt Si'
_chemical_formula_weight 822.00
_space_group_crystal_system monoclinic
_space_group_IT_number 15
_space_group_name_Hall '-C 2yc'
_space_group_name_H-M_alt 'C 1 2/c 1'
_symmetry_space_group_name_Hall '-C 2yc'
_symmetry_space_group_name_H-M 'C 1 2/c 1'
_atom_sites_solution_hydrogens mixed
_atom_sites_solution_primary direct
_atom_sites_solution_secondary difmap
_audit_creation_method SHELXL-2014/7
_cell_angle_alpha 90
_cell_angle_beta 105.394(7)
_cell_angle_gamma 90
_cell_formula_units_Z 16
_cell_length_a 24.4262(5)
_cell_length_b 16.3000(3)
_cell_length_c 39.968(3)
_cell_measurement_reflns_used 95210
_cell_measurement_temperature 150(2)
_cell_measurement_theta_max 27.6
_cell_measurement_theta_min 3.0
_cell_volume 15342.2(13)
_computing_cell_refinement 'CrystalClear-SM Expert 2.0 r15 (Rigaku, 2011)'
_computing_data_collection 'CrystalClear-SM Expert 2.0 r15 (Rigaku, 2011)'
_computing_data_reduction 'CrystalClear-SM Expert 2.0 r15 (Rigaku, 2011)'
_computing_molecular_graphics
; 
 'Rigaku R-AXIS RAPID, Rigaku R_AXIS RAPID imaging plate' 
;
_computing_publication_material 'SHELXL-2013 (Sheldrick, 2013)'
_computing_structure_refinement 'SHELXL-2014/7 (Sheldrick, 2014)'
_computing_structure_solution 'SHELXS-2013 (Sheldrick, 2013)'
_diffrn_ambient_temperature 150(2)
_diffrn_detector_area_resol_mean 10
_diffrn_measured_fraction_theta_full 0.997
_diffrn_measured_fraction_theta_max 0.997
_diffrn_measurement_device_type 'Rigaku R-AXIS RAPID imaging plate'
_diffrn_measurement_method \w
_diffrn_radiation_type MoK\a
_diffrn_radiation_wavelength 0.71075
_diffrn_reflns_av_R_equivalents 0.1719
_diffrn_reflns_av_unetI/netI 0.0930
_diffrn_reflns_laue_measured_fraction_full 0.997
_diffrn_reflns_laue_measured_fraction_max 0.997
_diffrn_reflns_limit_h_max 29
_diffrn_reflns_limit_h_min -29
_diffrn_reflns_limit_k_max 19
_diffrn_reflns_limit_k_min -19
_diffrn_reflns_limit_l_max 48
_diffrn_reflns_limit_l_min -48
_diffrn_reflns_number 132065
_diffrn_reflns_point_group_measured_fraction_full 0.997
_diffrn_reflns_point_group_measured_fraction_max 0.997
_diffrn_reflns_theta_full 25.242
_diffrn_reflns_theta_max 25.350
_diffrn_reflns_theta_min 3.006
_diffrn_source 'Sealed Tube'
_exptl_absorpt_coefficient_mu 3.798
_exptl_absorpt_correction_T_max 0.751
_exptl_absorpt_correction_T_min 0.491
_exptl_absorpt_correction_type multi-scan
_exptl_absorpt_process_details 'Jacobson, R. (1998) Private Communication'
_exptl_crystal_colour Colorless
_exptl_crystal_density_diffrn 1.423
_exptl_crystal_density_method 'not measured'
_exptl_crystal_description Block
_exptl_crystal_F_000 6736
_exptl_crystal_size_max 0.150
_exptl_crystal_size_mid 0.150
_exptl_crystal_size_min 0.080
_refine_diff_density_max 2.784
_refine_diff_density_min -1.719
_refine_diff_density_rms 0.226
_refine_ls_extinction_coef 0.00028(3)
_refine_ls_extinction_expression Fc^*^=kFc[1+0.001xFc^2^\l^3^/sin(2\q)]^-1/4^
_refine_ls_extinction_method 'SHELXL-2014/7 (Sheldrick 2014'
_refine_ls_goodness_of_fit_ref 1.038
_refine_ls_hydrogen_treatment mixed
_refine_ls_matrix_type full
_refine_ls_number_parameters 795
_refine_ls_number_reflns 14010
_refine_ls_number_restraints 0
_refine_ls_restrained_S_all 1.038
_refine_ls_R_factor_all 0.1087
_refine_ls_R_factor_gt 0.0767
_refine_ls_shift/su_max 0.001
_refine_ls_shift/su_mean 0.000
_refine_ls_structure_factor_coef Fsqd
_refine_ls_weighting_details 'w=1/[\s^2^(Fo^2^)+(0.0703P)^2^+804.0477P] where P=(Fo^2^+2Fc^2^)/3'
_refine_ls_weighting_scheme calc
_refine_ls_wR_factor_gt 0.1998
_refine_ls_wR_factor_ref 0.2157
_reflns_Friedel_coverage 0.000
_reflns_number_gt 9740
_reflns_number_total 14010
_reflns_threshold_expression 'I > 2\s(I)'
_cod_data_source_file ic5b02073_si_002.cif
_cod_data_source_block '_(CyPSiP)PtH_Polymorph_1'
_cod_depositor_comments 'Adding full bibliography for 4344446--4344451.cif.'
_cod_original_cell_volume 15342.3(13)
_cod_database_code 4344447
_shelx_shelxl_version_number 2014/7
_shelx_space_group_comment
; 
The symmetry employed for this shelxl refinement is uniquely defined 
by the following loop, which should always be used as a source of 
symmetry information in preference to the above space-group names. 
They are only intended as comments. 
;
_shelx_estimated_absorpt_t_min 0.600
_shelx_estimated_absorpt_t_max 0.751

loop_
_space_group_symop_operation_xyz
'x, y, z'
'-x, y, -z+1/2'
'x+1/2, y+1/2, z'
'-x+1/2, y+1/2, -z+1/2'
'-x, -y, -z'
'x, -y, z-1/2'
'-x+1/2, -y+1/2, -z'
'x+1/2, -y+1/2, z-1/2'

loop_
_atom_site_label
_atom_site_type_symbol
_atom_site_fract_x
_atom_site_fract_y
_atom_site_fract_z
_atom_site_U_iso_or_equiv
_atom_site_adp_type
_atom_site_occupancy
_atom_site_site_symmetry_order
_atom_site_calc_flag
_atom_site_refinement_flags_posn
_atom_site_refinement_flags_adp
_atom_site_disorder_assembly
_atom_site_disorder_group
Pt1 Pt 0.31658(2) 0.61330(3) 0.46557(2) 0.03216(19) Uani 1 1 d . . . .
H1PT H 0.308(6) 0.613(9) 0.501(4) 0.048 Uiso 1 1 d . U . .
P1 P 0.34861(15) 0.7437(2) 0.47356(9) 0.0322(8) Uani 1 1 d . . . .
P2 P 0.31650(16) 0.4772(2) 0.45608(9) 0.0350(8) Uani 1 1 d . . . .
Si1 Si 0.33136(17) 0.6254(2) 0.41063(10) 0.0346(9) Uani 1 1 d . . . .
C1 C 0.2723(6) 0.6549(9) 0.3709(4) 0.042(4) Uani 1 1 d . . . .
H1A H 0.2401 0.6176 0.3686 0.063 Uiso 1 1 calc R U . .
H1B H 0.2863 0.6511 0.3501 0.063 Uiso 1 1 calc R U . .
H1C H 0.2602 0.7113 0.3734 0.063 Uiso 1 1 calc R U . .
C2 C 0.2990(6) 0.8327(8) 0.4635(4) 0.034(3) Uani 1 1 d . . . .
H2 H 0.2747 0.8298 0.4800 0.040 Uiso 1 1 calc R U . .
C3 C 0.2591(6) 0.8275(9) 0.4269(4) 0.036(3) Uani 1 1 d . . . .
H3A H 0.2821 0.8278 0.4099 0.044 Uiso 1 1 calc R U . .
H3B H 0.2383 0.7748 0.4244 0.044 Uiso 1 1 calc R U . .
C4 C 0.2179(6) 0.8946(8) 0.4186(4) 0.040(3) Uani 1 1 d . . . .
H4A H 0.1912 0.8902 0.4333 0.048 Uiso 1 1 calc R U . .
H4B H 0.1957 0.8902 0.3940 0.048 Uiso 1 1 calc R U . .
C5 C 0.2479(6) 0.9783(9) 0.4246(4) 0.041(3) Uani 1 1 d . . . .
H5A H 0.2711 0.9855 0.4079 0.049 Uiso 1 1 calc R U . .
H5B H 0.2192 1.0226 0.4205 0.049 Uiso 1 1 calc R U . .
C6 C 0.2855(6) 0.9846(8) 0.4611(4) 0.038(3) Uani 1 1 d . . . .
H6A H 0.3053 1.0382 0.4642 0.046 Uiso 1 1 calc R U . .
H6B H 0.2618 0.9820 0.4777 0.046 Uiso 1 1 calc R U . .
C7 C 0.3288(6) 0.9167(8) 0.4691(3) 0.031(3) Uani 1 1 d . . . .
H7A H 0.3518 0.9214 0.4935 0.038 Uiso 1 1 calc R U . .
H7B H 0.3546 0.9217 0.4539 0.038 Uiso 1 1 calc R U . .
C8 C 0.3919(6) 0.7629(8) 0.5182(3) 0.030(3) Uani 1 1 d . . . .
H8 H 0.4147 0.8138 0.5181 0.036 Uiso 1 1 calc R U . .
C9 C 0.3550(6) 0.7754(10) 0.5433(4) 0.041(4) Uani 1 1 d . . . .
H9A H 0.3309 0.8246 0.5362 0.049 Uiso 1 1 calc R U . .
H9B H 0.3297 0.7275 0.5420 0.049 Uiso 1 1 calc R U . .
C10 C 0.3909(8) 0.7861(12) 0.5805(4) 0.061(5) Uani 1 1 d . . . .
H10A H 0.4129 0.8377 0.5824 0.073 Uiso 1 1 calc R U . .
H10B H 0.3657 0.7901 0.5961 0.073 Uiso 1 1 calc R U . .
C11 C 0.4315(7) 0.7143(11) 0.5916(4) 0.054(4) Uani 1 1 d . . . .
H11A H 0.4559 0.7249 0.6152 0.064 Uiso 1 1 calc R U . .
H11B H 0.4092 0.6641 0.5926 0.064 Uiso 1 1 calc R U . .
C12 C 0.4687(7) 0.6995(12) 0.5675(4) 0.063(5) Uani 1 1 d . . . .
H12A H 0.4913 0.6490 0.5747 0.076 Uiso 1 1 calc R U . .
H12B H 0.4955 0.7459 0.5693 0.076 Uiso 1 1 calc R U . .
C13 C 0.4330(7) 0.6906(10) 0.5296(4) 0.046(4) Uani 1 1 d . . . .
H13A H 0.4587 0.6873 0.5142 0.055 Uiso 1 1 calc R U . .
H13B H 0.4110 0.6389 0.5271 0.055 Uiso 1 1 calc R U . .
C14 C 0.3973(6) 0.7566(8) 0.4461(3) 0.033(3) Uani 1 1 d . . . .
C15 C 0.4413(6) 0.8159(9) 0.4531(4) 0.036(3) Uani 1 1 d . . . .
H15 H 0.4465 0.8510 0.4727 0.043 Uiso 1 1 calc R U . .
C16 C 0.4768(6) 0.8229(9) 0.4314(4) 0.038(3) Uani 1 1 d . . . .
H16 H 0.5066 0.8621 0.4364 0.045 Uiso 1 1 calc R U . .
C17 C 0.4691(6) 0.7725(10) 0.4022(4) 0.043(4) Uani 1 1 d . . . .
H17 H 0.4932 0.7777 0.3872 0.051 Uiso 1 1 calc R U . .
C18 C 0.4273(6) 0.7169(9) 0.3957(3) 0.034(3) Uani 1 1 d . . . .
H18 H 0.4224 0.6830 0.3758 0.041 Uiso 1 1 calc R U . .
C19 C 0.3903(6) 0.7059(8) 0.4168(3) 0.029(3) Uani 1 1 d . . . .
C20 C 0.3550(6) 0.5219(8) 0.3993(3) 0.033(3) Uani 1 1 d . . . .
C21 C 0.3793(6) 0.5046(10) 0.3719(4) 0.044(4) Uani 1 1 d . . . .
H21 H 0.3864 0.5492 0.3583 0.052 Uiso 1 1 calc R U . .
C22 C 0.3933(6) 0.4268(9) 0.3636(3) 0.039(3) Uani 1 1 d . . . .
H22 H 0.4097 0.4180 0.3448 0.046 Uiso 1 1 calc R U . .
C23 C 0.3826(6) 0.3605(10) 0.3838(4) 0.042(4) Uani 1 1 d . . . .
H23 H 0.3918 0.3061 0.3786 0.050 Uiso 1 1 calc R U . .
C24 C 0.3589(6) 0.3744(9) 0.4109(4) 0.042(4) Uani 1 1 d . . . .
H24 H 0.3517 0.3295 0.4242 0.050 Uiso 1 1 calc R U . .
C25 C 0.3453(5) 0.4551(9) 0.4189(4) 0.034(3) Uani 1 1 d . . . .
C26 C 0.2472(6) 0.4255(10) 0.4498(4) 0.041(4) Uani 1 1 d . . . .
H26 H 0.2412 0.4190 0.4734 0.049 Uiso 1 1 calc R U . .
C27 C 0.2413(8) 0.3397(11) 0.4338(5) 0.065(5) Uani 1 1 d . . . .
H27A H 0.2708 0.3031 0.4479 0.079 Uiso 1 1 calc R U . .
H27B H 0.2464 0.3424 0.4100 0.079 Uiso 1 1 calc R U . .
C28 C 0.1818(10) 0.3058(13) 0.4325(6) 0.085(7) Uani 1 1 d . . . .
H28A H 0.1771 0.2514 0.4210 0.102 Uiso 1 1 calc R U . .
H28B H 0.1786 0.2982 0.4565 0.102 Uiso 1 1 calc R U . .
C29 C 0.1352(9) 0.3616(15) 0.4132(5) 0.079(7) Uani 1 1 d . . . .
H29A H 0.1363 0.3650 0.3887 0.095 Uiso 1 1 calc R U . .
H29B H 0.0981 0.3380 0.4137 0.095 Uiso 1 1 calc R U . .
C30 C 0.1405(8) 0.4447(12) 0.4282(5) 0.065(5) Uani 1 1 d . . . .
H30A H 0.1353 0.4422 0.4519 0.079 Uiso 1 1 calc R U . .
H30B H 0.1103 0.4802 0.4140 0.079 Uiso 1 1 calc R U . .
C31 C 0.1993(7) 0.4819(12) 0.4296(5) 0.062(5) Uani 1 1 d . . . .
H31A H 0.2028 0.4897 0.4057 0.074 Uiso 1 1 calc R U . .
H31B H 0.2028 0.5362 0.4411 0.074 Uiso 1 1 calc R U . .
C32 C 0.3661(7) 0.4168(9) 0.4909(4) 0.043(4) Uani 1 1 d . . . .
H32 H 0.3645 0.3580 0.4837 0.051 Uiso 1 1 calc R U . .
C33 C 0.3476(6) 0.4232(10) 0.5251(4) 0.043(4) Uani 1 1 d . . . .
H33A H 0.3431 0.4817 0.5305 0.051 Uiso 1 1 calc R U . .
H33B H 0.3104 0.3959 0.5220 0.051 Uiso 1 1 calc R U . .
C34 C 0.3917(7) 0.3827(11) 0.5560(4) 0.054(4) Uani 1 1 d . . . .
H34A H 0.3800 0.3912 0.5776 0.064 Uiso 1 1 calc R U . .
H34B H 0.3931 0.3230 0.5519 0.064 Uiso 1 1 calc R U . .
C35 C 0.4502(7) 0.4194(10) 0.5601(4) 0.052(4) Uani 1 1 d . . . .
H35A H 0.4779 0.3927 0.5797 0.063 Uiso 1 1 calc R U . .
H35B H 0.4494 0.4788 0.5652 0.063 Uiso 1 1 calc R U . .
C36 C 0.4682(7) 0.4065(11) 0.5265(4) 0.053(4) Uani 1 1 d . . . .
H36A H 0.4696 0.3470 0.5218 0.064 Uiso 1 1 calc R U . .
H36B H 0.5067 0.4294 0.5293 0.064 Uiso 1 1 calc R U . .
C37 C 0.4265(6) 0.4484(10) 0.4957(4) 0.043(4) Uani 1 1 d . . . .
H37A H 0.4273 0.5084 0.4996 0.051 Uiso 1 1 calc R U . .
H37B H 0.4384 0.4380 0.4743 0.051 Uiso 1 1 calc R U . .
Pt2 Pt 0.34998(2) 0.20120(3) 0.32189(2) 0.03241(19) Uani 1 1 d . . . .
H2PT H 0.414(6) 0.215(9) 0.324(4) 0.049 Uiso 1 1 d . U . .
P3 P 0.29602(16) 0.2790(2) 0.27856(9) 0.0341(8) Uani 1 1 d . . . .
P4 P 0.39057(16) 0.0930(2) 0.35363(9) 0.0321(8) Uani 1 1 d . . . .
Si2 Si 0.26407(17) 0.1414(2) 0.32370(9) 0.0338(9) Uani 1 1 d . . . .
C38 C 0.2199(7) 0.1677(10) 0.3543(4) 0.046(4) Uani 1 1 d . . . .
H38A H 0.2438 0.1661 0.3783 0.069 Uiso 1 1 calc R U . .
H38B H 0.1890 0.1279 0.3516 0.069 Uiso 1 1 calc R U . .
H38C H 0.2040 0.2229 0.3491 0.069 Uiso 1 1 calc R U . .
C39 C 0.2717(7) 0.3796(8) 0.2901(3) 0.038(3) Uani 1 1 d . . . .
H39 H 0.3060 0.4119 0.3024 0.045 Uiso 1 1 calc R U . .
C40 C 0.2342(7) 0.3667(9) 0.3158(4) 0.042(4) Uani 1 1 d . . . .
H40A H 0.2007 0.3329 0.3045 0.050 Uiso 1 1 calc R U . .
H40B H 0.2563 0.3370 0.3366 0.050 Uiso 1 1 calc R U . .
C41 C 0.2147(7) 0.4488(9) 0.3265(4) 0.045(4) Uani 1 1 d . . . .
H41A H 0.2481 0.4797 0.3403 0.054 Uiso 1 1 calc R U . .
H41B H 0.1888 0.4393 0.3415 0.054 Uiso 1 1 calc R U . .
C42 C 0.1843(7) 0.4997(10) 0.2952(4) 0.051(4) Uani 1 1 d . . . .
H42A H 0.1486 0.4716 0.2830 0.061 Uiso 1 1 calc R U . .
H42B H 0.1741 0.5536 0.3032 0.061 Uiso 1 1 calc R U . .
C43 C 0.2199(6) 0.5127(9) 0.2702(4) 0.039(3) Uani 1 1 d . . . .
H43A H 0.2539 0.5455 0.2815 0.047 Uiso 1 1 calc R U . .
H43B H 0.1977 0.5439 0.2498 0.047 Uiso 1 1 calc R U . .
C44 C 0.2383(6) 0.4308(9) 0.2582(3) 0.038(3) Uani 1 1 d . . . .
H44A H 0.2627 0.4407 0.2424 0.046 Uiso 1 1 calc R U . .
H44B H 0.2045 0.3997 0.2453 0.046 Uiso 1 1 calc R U . .
C45 C 0.3288(6) 0.2998(9) 0.2427(4) 0.040(3) Uani 1 1 d . . . .
H45 H 0.2995 0.3265 0.2235 0.048 Uiso 1 1 calc R U . .
C46 C 0.3788(7) 0.3600(10) 0.2546(4) 0.045(4) Uani 1 1 d . . . .
H46A H 0.3644 0.4130 0.2608 0.054 Uiso 1 1 calc R U . .
H46B H 0.4060 0.3379 0.2756 0.054 Uiso 1 1 calc R U . .
C47 C 0.4096(7) 0.3742(12) 0.2267(5) 0.060(5) Uani 1 1 d . . . .
H47A H 0.4438 0.4080 0.2363 0.071 Uiso 1 1 calc R U . .
H47B H 0.3845 0.4048 0.2072 0.071 Uiso 1 1 calc R U . .
C48 C 0.4269(8) 0.2928(14) 0.2135(5) 0.074(6) Uani 1 1 d . . . .
H48A H 0.4452 0.3038 0.1946 0.088 Uiso 1 1 calc R U . .
H48B H 0.4551 0.2651 0.2326 0.088 Uiso 1 1 calc R U . .
C49 C 0.3774(8) 0.2375(11) 0.2003(4) 0.054(4) Uani 1 1 d . . . .
H49A H 0.3905 0.1847 0.1929 0.065 Uiso 1 1 calc R U . .
H49B H 0.3505 0.2629 0.1800 0.065 Uiso 1 1 calc R U . .
C50 C 0.3476(7) 0.2222(9) 0.2288(4) 0.048(4) Uani 1 1 d . . . .
H50A H 0.3141 0.1869 0.2195 0.058 Uiso 1 1 calc R U . .
H50B H 0.3738 0.1922 0.2481 0.058 Uiso 1 1 calc R U . .
C51 C 0.2322(6) 0.2203(8) 0.2584(3) 0.033(3) Uani 1 1 d . . . .
C52 C 0.1979(7) 0.2351(9) 0.2247(4) 0.046(4) Uani 1 1 d . . . .
H52 H 0.2079 0.2782 0.2114 0.055 Uiso 1 1 calc R U . .
C53 C 0.1509(6) 0.1896(10) 0.2107(4) 0.044(4) Uani 1 1 d . . . .
H53 H 0.1292 0.2005 0.1876 0.053 Uiso 1 1 calc R U . .
C54 C 0.1341(7) 0.1269(9) 0.2297(4) 0.041(4) Uani 1 1 d . . . .
H54 H 0.1008 0.0958 0.2200 0.049 Uiso 1 1 calc R U . .
C55 C 0.1668(7) 0.1114(9) 0.2627(4) 0.044(4) Uani 1 1 d . . . .
H55 H 0.1552 0.0693 0.2758 0.052 Uiso 1 1 calc R U . .
C56 C 0.2174(5) 0.1557(8) 0.2782(3) 0.033(3) Uani 1 1 d . . . .
C57 C 0.2819(6) 0.0286(8) 0.3349(3) 0.034(3) Uani 1 1 d . . . .
C58 C 0.2416(7) -0.0345(9) 0.3312(4) 0.041(4) Uani 1 1 d . . . .
H58 H 0.2024 -0.0225 0.3223 0.050 Uiso 1 1 calc R U . .
C59 C 0.2587(7) -0.1139(9) 0.3404(3) 0.038(3) Uani 1 1 d . . . .
H59 H 0.2312 -0.1562 0.3377 0.045 Uiso 1 1 calc R U . .
C60 C 0.3158(6) -0.1324(9) 0.3537(3) 0.040(3) Uani 1 1 d . . . .
H60 H 0.3273 -0.1874 0.3597 0.047 Uiso 1 1 calc R U . .
C61 C 0.3553(6) -0.0719(9) 0.3583(3) 0.036(3) Uani 1 1 d . . . .
H61 H 0.3943 -0.0843 0.3680 0.043 Uiso 1 1 calc R U . .
C62 C 0.3384(6) 0.0095(8) 0.3486(3) 0.032(3) Uani 1 1 d . . . .
C63 C 0.4490(6) 0.0429(9) 0.3402(3) 0.036(3) Uani 1 1 d . . . .
H63 H 0.4584 -0.0089 0.3540 0.044 Uiso 1 1 calc R U . .
C64 C 0.4303(6) 0.0189(10) 0.3022(3) 0.041(4) Uani 1 1 d . . . .
H64A H 0.4207 0.0689 0.2878 0.049 Uiso 1 1 calc R U . .
H64B H 0.3959 -0.0158 0.2980 0.049 Uiso 1 1 calc R U . .
C65 C 0.4772(8) -0.0279(13) 0.2920(5) 0.065(5) Uani 1 1 d . . . .
H65A H 0.4839 -0.0807 0.3047 0.078 Uiso 1 1 calc R U . .
H65B H 0.4652 -0.0402 0.2668 0.078 Uiso 1 1 calc R U . .
C66 C 0.5314(7) 0.0206(14) 0.3001(5) 0.071(6) Uani 1 1 d . . . .
H66A H 0.5261 0.0693 0.2848 0.085 Uiso 1 1 calc R U . .
H66B H 0.5618 -0.0135 0.2949 0.085 Uiso 1 1 calc R U . .
C67 C 0.5503(6) 0.0485(12) 0.3377(4) 0.057(5) Uani 1 1 d . . . .
H67A H 0.5610 0.0001 0.3530 0.068 Uiso 1 1 calc R U . .
H67B H 0.5842 0.0841 0.3410 0.068 Uiso 1 1 calc R U . .
C68 C 0.5039(6) 0.0948(10) 0.3475(4) 0.046(4) Uani 1 1 d . . . .
H68A H 0.4962 0.1465 0.3340 0.055 Uiso 1 1 calc R U . .
H68B H 0.5162 0.1091 0.3724 0.055 Uiso 1 1 calc R U . .
C69 C 0.4178(6) 0.1119(9) 0.4011(3) 0.036(3) Uani 1 1 d . . . .
H69 H 0.4450 0.1587 0.4037 0.043 Uiso 1 1 calc R U . .
C70 C 0.4513(7) 0.0400(9) 0.4213(4) 0.043(4) Uani 1 1 d . . . .
H70A H 0.4820 0.0237 0.4108 0.051 Uiso 1 1 calc R U . .
H70B H 0.4259 -0.0077 0.4205 0.051 Uiso 1 1 calc R U . .
C71 C 0.4769(6) 0.0666(10) 0.4595(4) 0.043(4) Uani 1 1 d . . . .
H71A H 0.4972 0.0195 0.4729 0.052 Uiso 1 1 calc R U . .
H71B H 0.5048 0.1111 0.4603 0.052 Uiso 1 1 calc R U . .
C72 C 0.4310(7) 0.0963(10) 0.4759(4) 0.047(4) Uani 1 1 d . . . .
H72A H 0.4488 0.1158 0.4998 0.056 Uiso 1 1 calc R U . .
H72B H 0.4053 0.0502 0.4774 0.056 Uiso 1 1 calc R U . .
C73 C 0.3967(7) 0.1659(9) 0.4547(4) 0.045(4) Uani 1 1 d . . . .
H73A H 0.4216 0.2142 0.4554 0.054 Uiso 1 1 calc R U . .
H73B H 0.3657 0.1820 0.4650 0.054 Uiso 1 1 calc R U . .
C74 C 0.3713(7) 0.1397(9) 0.4166(3) 0.040(4) Uani 1 1 d . . . .
H74A H 0.3438 0.0945 0.4156 0.048 Uiso 1 1 calc R U . .
H74B H 0.3508 0.1865 0.4032 0.048 Uiso 1 1 calc R U . .
C75 C 0.542(2) 0.500(3) 0.3423(14) 0.22(3) Uani 1 1 d . . A -1
H75A H 0.5187 0.4684 0.3228 0.327 Uiso 1 1 calc R U A -1
H75B H 0.5336 0.4820 0.3639 0.327 Uiso 1 1 calc R U A -1
H75C H 0.5820 0.4920 0.3439 0.327 Uiso 1 1 calc R U A -1
C76 C 0.5267(17) 0.594(4) 0.3365(9) 0.20(3) Uani 1 1 d . . . .
H76A H 0.4848 0.5978 0.3302 0.240 Uiso 1 1 calc R U A .
H76B H 0.5409 0.6210 0.3592 0.240 Uiso 1 1 calc R U . .
C77 C 0.5447(17) 0.638(3) 0.3133(13) 0.175(19) Uani 1 1 d . . . .
H77A H 0.5226 0.6197 0.2900 0.210 Uiso 1 1 calc R U . .
H77B H 0.5847 0.6223 0.3156 0.210 Uiso 1 1 calc R U . .
C78 C 0.542(2) 0.732(4) 0.3136(12) 0.19(2) Uani 1 1 d . . . .
H78A H 0.5019 0.7494 0.3061 0.225 Uiso 1 1 calc R U . .
H78B H 0.5578 0.7513 0.3378 0.225 Uiso 1 1 calc R U . .
C79 C 0.5705(16) 0.770(3) 0.2935(18) 0.23(3) Uani 1 1 d . . . .
H79A H 0.5455 0.8096 0.2785 0.341 Uiso 1 1 calc R U . .
H79B H 0.5828 0.7287 0.2790 0.341 Uiso 1 1 calc R U . .
H79C H 0.6037 0.7978 0.3081 0.341 Uiso 1 1 calc R U . .

loop_
_atom_site_aniso_label
_atom_site_aniso_U_11
_atom_site_aniso_U_22
_atom_site_aniso_U_33
_atom_site_aniso_U_23
_atom_site_aniso_U_13
_atom_site_aniso_U_12
Pt1 0.0373(3) 0.0284(3) 0.0308(3) -0.0012(2) 0.0092(2) -0.0027(2)
P1 0.035(2) 0.0288(19) 0.0309(18) -0.0019(15) 0.0060(15) -0.0021(16)
P2 0.040(2) 0.0295(19) 0.0360(19) 0.0004(15) 0.0116(16) -0.0011(17)
Si1 0.042(2) 0.030(2) 0.0304(19) -0.0003(16) 0.0081(16) -0.0041(17)
C1 0.051(9) 0.033(8) 0.039(8) -0.006(6) 0.010(7) -0.002(7)
C2 0.029(7) 0.033(8) 0.038(8) 0.006(6) 0.009(6) -0.003(6)
C3 0.032(8) 0.036(8) 0.043(8) 0.005(6) 0.013(6) -0.002(6)
C4 0.041(8) 0.035(8) 0.043(8) 0.007(6) 0.010(7) -0.005(7)
C5 0.040(8) 0.034(8) 0.045(8) 0.008(7) 0.002(7) -0.003(7)
C6 0.042(9) 0.027(7) 0.046(8) 0.006(6) 0.013(7) -0.007(6)
C7 0.035(8) 0.019(7) 0.037(7) 0.002(5) 0.003(6) 0.003(6)
C8 0.031(7) 0.028(7) 0.033(7) -0.003(6) 0.010(6) -0.010(6)
C9 0.044(9) 0.042(9) 0.036(8) -0.004(6) 0.010(6) -0.013(7)
C10 0.071(12) 0.076(13) 0.030(8) -0.008(8) 0.005(8) -0.016(10)
C11 0.060(11) 0.071(12) 0.025(7) 0.010(7) 0.003(7) -0.015(9)
C12 0.052(11) 0.076(13) 0.043(9) 0.009(9) -0.019(8) -0.013(10)
C13 0.044(9) 0.052(10) 0.042(8) 0.003(7) 0.011(7) -0.011(8)
C14 0.037(8) 0.030(7) 0.032(7) 0.001(6) 0.008(6) -0.003(6)
C15 0.036(8) 0.033(8) 0.037(8) 0.002(6) 0.008(6) -0.005(6)
C16 0.037(8) 0.038(8) 0.035(8) 0.003(6) 0.004(6) -0.004(7)
C17 0.037(8) 0.053(10) 0.042(8) 0.006(7) 0.017(7) 0.008(7)
C18 0.034(8) 0.042(8) 0.023(6) -0.001(6) 0.001(5) 0.002(7)
C19 0.035(7) 0.031(7) 0.024(6) 0.004(5) 0.014(5) -0.010(6)
C20 0.040(8) 0.030(7) 0.032(7) -0.007(6) 0.012(6) -0.003(6)
C21 0.046(9) 0.051(10) 0.030(7) -0.003(7) 0.006(6) -0.008(8)
C22 0.055(9) 0.031(8) 0.030(7) -0.018(6) 0.011(6) -0.008(7)
C23 0.041(9) 0.039(9) 0.043(8) -0.018(7) 0.007(7) 0.003(7)
C24 0.052(9) 0.034(8) 0.038(8) -0.001(6) 0.009(7) 0.007(7)
C25 0.023(7) 0.038(8) 0.039(8) -0.008(6) 0.006(6) 0.001(6)
C26 0.037(8) 0.054(10) 0.030(7) -0.011(7) 0.006(6) -0.014(7)
C27 0.058(11) 0.052(11) 0.090(14) -0.032(10) 0.026(10) -0.017(9)
C28 0.107(18) 0.071(15) 0.094(16) -0.043(13) 0.058(15) -0.044(14)
C29 0.058(13) 0.116(19) 0.063(12) -0.023(13) 0.013(10) -0.042(13)
C30 0.054(11) 0.075(14) 0.061(11) -0.010(10) 0.003(9) -0.025(10)
C31 0.041(10) 0.076(13) 0.059(11) -0.005(10) -0.002(8) -0.010(9)
C32 0.062(10) 0.032(8) 0.039(8) -0.002(6) 0.024(7) -0.003(7)
C33 0.044(9) 0.048(9) 0.041(8) 0.009(7) 0.019(7) 0.005(7)
C34 0.066(11) 0.052(10) 0.043(9) 0.016(8) 0.015(8) 0.020(9)
C35 0.054(10) 0.040(9) 0.057(10) 0.008(8) 0.004(8) -0.003(8)
C36 0.051(10) 0.049(10) 0.064(11) 0.008(8) 0.021(8) 0.007(8)
C37 0.043(9) 0.049(10) 0.037(8) 0.008(7) 0.012(7) -0.002(7)
Pt2 0.0370(3) 0.0300(3) 0.0274(3) 0.0025(2) 0.0034(2) -0.0014(2)
P3 0.039(2) 0.0311(19) 0.0298(18) 0.0033(15) 0.0055(15) 0.0013(16)
P4 0.036(2) 0.0280(19) 0.0291(18) 0.0008(14) 0.0030(14) 0.0006(15)
Si2 0.038(2) 0.033(2) 0.0281(19) 0.0031(16) 0.0058(16) 0.0012(17)
C38 0.053(10) 0.045(9) 0.039(8) 0.008(7) 0.010(7) 0.005(8)
C39 0.058(9) 0.032(8) 0.017(6) 0.006(5) -0.003(6) 0.001(7)
C40 0.052(9) 0.038(8) 0.038(8) 0.000(6) 0.018(7) -0.003(7)
C41 0.056(10) 0.042(9) 0.042(9) 0.006(7) 0.022(7) 0.000(8)
C42 0.049(10) 0.043(10) 0.065(11) 0.007(8) 0.022(8) 0.010(8)
C43 0.048(9) 0.028(8) 0.042(8) 0.008(6) 0.014(7) 0.007(7)
C44 0.043(8) 0.044(9) 0.023(7) 0.001(6) -0.001(6) 0.006(7)
C45 0.040(8) 0.037(8) 0.041(8) 0.002(6) 0.008(6) -0.002(7)
C46 0.049(9) 0.054(10) 0.032(8) 0.008(7) 0.011(7) 0.002(8)
C47 0.043(10) 0.079(14) 0.062(11) 0.020(10) 0.022(8) 0.002(9)
C48 0.060(12) 0.100(17) 0.065(12) 0.010(12) 0.025(10) 0.017(12)
C49 0.069(12) 0.053(11) 0.046(9) 0.000(8) 0.025(8) 0.013(9)
C50 0.063(11) 0.038(9) 0.046(9) 0.005(7) 0.016(8) 0.013(8)
C51 0.041(8) 0.035(8) 0.022(6) -0.010(6) 0.005(6) -0.001(6)
C52 0.049(10) 0.037(9) 0.047(9) 0.006(7) 0.004(7) -0.001(7)
C53 0.041(9) 0.057(10) 0.026(7) 0.003(7) -0.007(6) 0.002(8)
C54 0.047(9) 0.032(8) 0.044(8) 0.000(6) 0.011(7) 0.001(7)
C55 0.052(10) 0.042(9) 0.035(8) -0.001(7) 0.008(7) 0.002(7)
C56 0.028(7) 0.032(8) 0.038(8) -0.003(6) 0.007(6) 0.000(6)
C57 0.046(8) 0.031(7) 0.024(7) 0.000(6) 0.007(6) -0.005(7)
C58 0.044(9) 0.043(9) 0.036(8) 0.002(7) 0.009(6) 0.008(7)
C59 0.052(9) 0.040(8) 0.023(7) -0.003(6) 0.012(6) -0.014(7)
C60 0.044(9) 0.041(9) 0.032(7) -0.009(6) 0.007(6) 0.002(7)
C61 0.033(8) 0.045(9) 0.030(7) 0.004(6) 0.009(6) -0.006(7)
C62 0.042(8) 0.029(7) 0.025(7) 0.002(5) 0.009(6) 0.003(6)
C63 0.044(8) 0.035(8) 0.030(7) 0.008(6) 0.010(6) 0.006(7)
C64 0.048(9) 0.044(9) 0.029(7) -0.005(6) 0.007(6) -0.005(7)
C65 0.062(12) 0.077(14) 0.061(11) -0.010(10) 0.028(9) 0.006(10)
C66 0.035(10) 0.111(17) 0.072(13) 0.006(12) 0.023(9) 0.010(10)
C67 0.027(8) 0.080(13) 0.062(11) 0.019(9) 0.009(7) -0.001(8)
C68 0.033(8) 0.054(10) 0.048(9) 0.010(7) 0.008(7) -0.004(7)
C69 0.041(8) 0.035(8) 0.022(6) 0.004(6) -0.005(6) 0.005(6)
C70 0.049(9) 0.040(9) 0.034(8) 0.003(6) 0.003(7) -0.008(7)
C71 0.038(8) 0.055(10) 0.034(8) 0.009(7) 0.005(6) -0.005(7)
C72 0.054(10) 0.045(9) 0.035(8) -0.005(7) -0.001(7) -0.013(8)
C73 0.057(10) 0.042(9) 0.034(8) -0.006(7) 0.008(7) -0.024(8)
C74 0.054(9) 0.039(8) 0.024(7) 0.004(6) 0.005(6) -0.004(7)
C75 0.27(6) 0.18(4) 0.28(6) -0.10(4) 0.21(5) -0.06(4)
C76 0.10(3) 0.41(9) 0.09(2) 0.02(4) 0.03(2) 0.07(4)
C77 0.15(3) 0.18(4) 0.24(5) -0.08(4) 0.12(4) -0.04(3)
C78 0.17(5) 0.24(7) 0.15(4) -0.02(4) 0.04(3) 0.06(5)
C79 0.09(3) 0.14(4) 0.44(10) -0.07(5) 0.05(4) 0.01(2)

loop_
_atom_type_symbol
_atom_type_description
_atom_type_scat_dispersion_real
_atom_type_scat_dispersion_imag
_atom_type_scat_source
C C 0.0033 0.0016 'International Tables Vol C Tables 4.2.6.8 and 6.1.1.4'
H H 0.0000 0.0000 'International Tables Vol C Tables 4.2.6.8 and 6.1.1.4'
P P 0.1023 0.0942 'International Tables Vol C Tables 4.2.6.8 and 6.1.1.4'
Pt Pt -1.7033 8.3905 'International Tables Vol C Tables 4.2.6.8 and 6.1.1.4'
Si Si 0.0817 0.0704 'International Tables Vol C Tables 4.2.6.8 and 6.1.1.4'

loop_
_geom_angle_atom_site_label_1
_geom_angle_atom_site_label_2
_geom_angle_atom_site_label_3
_geom_angle
P2 Pt1 P1 159.46(14)
P2 Pt1 Si1 85.28(13)
P1 Pt1 Si1 85.36(13)
P2 Pt1 H1PT 100(5)
P1 Pt1 H1PT 90(5)
Si1 Pt1 H1PT 175(6)
C14 P1 C8 105.3(6)
C14 P1 C2 105.6(6)
C8 P1 C2 104.5(6)
C14 P1 Pt1 106.2(5)
C8 P1 Pt1 112.6(4)
C2 P1 Pt1 121.4(4)
C25 P2 C26 109.5(6)
C25 P2 C32 100.8(6)
C26 P2 C32 104.5(7)
C25 P2 Pt1 110.2(5)
C26 P2 Pt1 115.6(5)
C32 P2 Pt1 115.0(5)
C20 Si1 C1 103.9(6)
C20 Si1 C19 112.3(6)
C1 Si1 C19 108.1(6)
C20 Si1 Pt1 106.6(4)
C1 Si1 Pt1 122.5(5)
C19 Si1 Pt1 103.7(4)
Si1 C1 H1A 109.5
Si1 C1 H1B 109.5
H1A C1 H1B 109.5
Si1 C1 H1C 109.5
H1A C1 H1C 109.5
H1B C1 H1C 109.5
C3 C2 C7 110.2(11)
C3 C2 P1 112.1(10)
C7 C2 P1 114.0(9)
C3 C2 H2 106.7
C7 C2 H2 106.7
P1 C2 H2 106.7
C4 C3 C2 113.7(12)
C4 C3 H3A 108.8
C2 C3 H3A 108.8
C4 C3 H3B 108.8
C2 C3 H3B 108.8
H3A C3 H3B 107.7
C3 C4 C5 110.9(12)
C3 C4 H4A 109.5
C5 C4 H4A 109.5
C3 C4 H4B 109.5
C5 C4 H4B 109.5
H4A C4 H4B 108.1
C6 C5 C4 110.8(12)
C6 C5 H5A 109.5
C4 C5 H5A 109.5
C6 C5 H5B 109.5
C4 C5 H5B 109.5
H5A C5 H5B 108.1
C7 C6 C5 111.6(12)
C7 C6 H6A 109.3
C5 C6 H6A 109.3
C7 C6 H6B 109.3
C5 C6 H6B 109.3
H6A C6 H6B 108.0
C6 C7 C2 110.2(11)
C6 C7 H7A 109.6
C2 C7 H7A 109.6
C6 C7 H7B 109.6
C2 C7 H7B 109.6
H7A C7 H7B 108.1
C9 C8 C13 111.1(12)
C9 C8 P1 111.8(9)
C13 C8 P1 108.6(9)
C9 C8 H8 108.4
C13 C8 H8 108.4
P1 C8 H8 108.4
C10 C9 C8 111.6(13)
C10 C9 H9A 109.3
C8 C9 H9A 109.3
C10 C9 H9B 109.3
C8 C9 H9B 109.3
H9A C9 H9B 108.0
C11 C10 C9 111.0(14)
C11 C10 H10A 109.4
C9 C10 H10A 109.4
C11 C10 H10B 109.4
C9 C10 H10B 109.4
H10A C10 H10B 108.0
C12 C11 C10 113.2(14)
C12 C11 H11A 108.9
C10 C11 H11A 108.9
C12 C11 H11B 108.9
C10 C11 H11B 108.9
H11A C11 H11B 107.8
C11 C12 C13 111.2(14)
C11 C12 H12A 109.4
C13 C12 H12A 109.4
C11 C12 H12B 109.4
C13 C12 H12B 109.4
H12A C12 H12B 108.0
C8 C13 C12 111.9(14)
C8 C13 H13A 109.2
C12 C13 H13A 109.2
C8 C13 H13B 109.2
C12 C13 H13B 109.2
H13A C13 H13B 107.9
C19 C14 C15 118.8(12)
C19 C14 P1 118.5(10)
C15 C14 P1 122.7(10)
C16 C15 C14 120.2(13)
C16 C15 H15 119.9
C14 C15 H15 119.9
C15 C16 C17 120.4(14)
C15 C16 H16 119.8
C17 C16 H16 119.8
C18 C17 C16 119.1(14)
C18 C17 H17 120.4
C16 C17 H17 120.4
C17 C18 C19 123.4(13)
C17 C18 H18 118.3
C19 C18 H18 118.3
C18 C19 C14 118.1(12)
C18 C19 Si1 126.4(10)
C14 C19 Si1 115.5(9)
C25 C20 C21 116.8(13)
C25 C20 Si1 117.2(10)
C21 C20 Si1 126.0(11)
C22 C21 C20 123.7(14)
C22 C21 H21 118.2
C20 C21 H21 118.2
C21 C22 C23 118.1(13)
C21 C22 H22 121.0
C23 C22 H22 121.0
C24 C23 C22 120.2(14)
C24 C23 H23 119.9
C22 C23 H23 119.9
C23 C24 C25 120.4(14)
C23 C24 H24 119.8
C25 C24 H24 119.8
C20 C25 C24 120.8(13)
C20 C25 P2 117.3(10)
C24 C25 P2 122.0(11)
C27 C26 C31 110.7(13)
C27 C26 P2 117.0(11)
C31 C26 P2 110.0(11)
C27 C26 H26 106.1
C31 C26 H26 106.1
P2 C26 H26 106.1
C26 C27 C28 109.0(15)
C26 C27 H27A 109.9
C28 C27 H27A 109.9
C26 C27 H27B 109.9
C28 C27 H27B 109.9
H27A C27 H27B 108.3
C29 C28 C27 112.2(18)
C29 C28 H28A 109.2
C27 C28 H28A 109.2
C29 C28 H28B 109.2
C27 C28 H28B 109.2
H28A C28 H28B 107.9
C30 C29 C28 112.2(16)
C30 C29 H29A 109.2
C28 C29 H29A 109.2
C30 C29 H29B 109.2
C28 C29 H29B 109.2
H29A C29 H29B 107.9
C29 C30 C31 110.8(17)
C29 C30 H30A 109.5
C31 C30 H30A 109.5
C29 C30 H30B 109.5
C31 C30 H30B 109.5
H30A C30 H30B 108.1
C26 C31 C30 110.8(15)
C26 C31 H31A 109.5
C30 C31 H31A 109.5
C26 C31 H31B 109.5
C30 C31 H31B 109.5
H31A C31 H31B 108.1
C37 C32 C33 111.4(12)
C37 C32 P2 109.2(10)
C33 C32 P2 109.8(10)
C37 C32 H32 108.8
C33 C32 H32 108.8
P2 C32 H32 108.8
C34 C33 C32 111.6(13)
C34 C33 H33A 109.3
C32 C33 H33A 109.3
C34 C33 H33B 109.3
C32 C33 H33B 109.3
H33A C33 H33B 108.0
C35 C34 C33 110.7(13)
C35 C34 H34A 109.5
C33 C34 H34A 109.5
C35 C34 H34B 109.5
C33 C34 H34B 109.5
H34A C34 H34B 108.1
C34 C35 C36 109.4(14)
C34 C35 H35A 109.8
C36 C35 H35A 109.8
C34 C35 H35B 109.8
C36 C35 H35B 109.8
H35A C35 H35B 108.2
C35 C36 C37 110.9(13)
C35 C36 H36A 109.5
C37 C36 H36A 109.5
C35 C36 H36B 109.5
C37 C36 H36B 109.5
H36A C36 H36B 108.0
C32 C37 C36 111.4(12)
C32 C37 H37A 109.4
C36 C37 H37A 109.4
C32 C37 H37B 109.4
C36 C37 H37B 109.4
H37A C37 H37B 108.0
P4 Pt2 P3 162.23(13)
P4 Pt2 Si2 85.42(13)
P3 Pt2 Si2 84.95(13)
P4 Pt2 H2PT 78(5)
P3 Pt2 H2PT 109(5)
Si2 Pt2 H2PT 163(5)
C51 P3 C39 106.4(7)
C51 P3 C45 104.4(6)
C39 P3 C45 105.4(7)
C51 P3 Pt2 107.4(5)
C39 P3 Pt2 117.9(4)
C45 P3 Pt2 114.3(5)
C62 P4 C63 102.0(6)
C62 P4 C69 106.5(6)
C63 P4 C69 105.9(6)
C62 P4 Pt2 109.3(4)
C63 P4 Pt2 116.4(5)
C69 P4 Pt2 115.5(5)
C38 Si2 C56 107.2(6)
C38 Si2 C57 101.5(7)
C56 Si2 C57 112.6(6)
C38 Si2 Pt2 126.9(5)
C56 Si2 Pt2 103.7(4)
C57 Si2 Pt2 105.0(5)
Si2 C38 H38A 109.5
Si2 C38 H38B 109.5
H38A C38 H38B 109.5
Si2 C38 H38C 109.5
H38A C38 H38C 109.5
H38B C38 H38C 109.5
C44 C39 C40 109.8(12)
C44 C39 P3 113.9(9)
C40 C39 P3 109.2(9)
C44 C39 H39 107.9
C40 C39 H39 107.9
P3 C39 H39 107.9
C41 C40 C39 110.5(12)
C41 C40 H40A 109.6
C39 C40 H40A 109.6
C41 C40 H40B 109.6
C39 C40 H40B 109.6
H40A C40 H40B 108.1
C40 C41 C42 111.6(13)
C40 C41 H41A 109.3
C42 C41 H41A 109.3
C40 C41 H41B 109.3
C42 C41 H41B 109.3
H41A C41 H41B 108.0
C43 C42 C41 112.5(13)
C43 C42 H42A 109.1
C41 C42 H42A 109.1
C43 C42 H42B 109.1
C41 C42 H42B 109.1
H42A C42 H42B 107.8
C42 C43 C44 110.8(12)
C42 C43 H43A 109.5
C44 C43 H43A 109.5
C42 C43 H43B 109.5
C44 C43 H43B 109.5
H43A C43 H43B 108.1
C43 C44 C39 110.3(11)
C43 C44 H44A 109.6
C39 C44 H44A 109.6
C43 C44 H44B 109.6
C39 C44 H44B 109.6
H44A C44 H44B 108.1
C50 C45 C46 110.8(13)
C50 C45 P3 111.7(10)
C46 C45 P3 110.5(10)
C50 C45 H45 107.9
C46 C45 H45 107.9
P3 C45 H45 107.9
C47 C46 C45 112.2(13)
C47 C46 H46A 109.2
C45 C46 H46A 109.2
C47 C46 H46B 109.2
C45 C46 H46B 109.2
H46A C46 H46B 107.9
C46 C47 C48 110.9(15)
C46 C47 H47A 109.5
C48 C47 H47A 109.5
C46 C47 H47B 109.5
C48 C47 H47B 109.5
H47A C47 H47B 108.0
C49 C48 C47 112.0(15)
C49 C48 H48A 109.2
C47 C48 H48A 109.2
C49 C48 H48B 109.2
C47 C48 H48B 109.2
H48A C48 H48B 107.9
C48 C49 C50 109.8(15)
C48 C49 H49A 109.7
C50 C49 H49A 109.7
C48 C49 H49B 109.7
C50 C49 H49B 109.7
H49A C49 H49B 108.2
C45 C50 C49 113.0(13)
C45 C50 H50A 109.0
C49 C50 H50A 109.0
C45 C50 H50B 109.0
C49 C50 H50B 109.0
H50A C50 H50B 107.8
C52 C51 C56 119.1(13)
C52 C51 P3 123.7(11)
C56 C51 P3 117.2(9)
C53 C52 C51 121.8(14)
C53 C52 H52 119.1
C51 C52 H52 119.1
C52 C53 C54 120.7(13)
C52 C53 H53 119.6
C54 C53 H53 119.6
C55 C54 C53 118.6(14)
C55 C54 H54 120.7
C53 C54 H54 120.7
C54 C55 C56 122.8(15)
C54 C55 H55 118.6
C56 C55 H55 118.6
C51 C56 C55 117.0(12)
C51 C56 Si2 116.8(10)
C55 C56 Si2 126.1(11)
C62 C57 C58 118.5(13)
C62 C57 Si2 116.8(10)
C58 C57 Si2 124.7(11)
C59 C58 C57 120.3(14)
C59 C58 H58 119.8
C57 C58 H58 119.8
C58 C59 C60 120.6(14)
C58 C59 H59 119.7
C60 C59 H59 119.7
C61 C60 C59 120.0(14)
C61 C60 H60 120.0
C59 C60 H60 120.0
C60 C61 C62 120.0(14)
C60 C61 H61 120.0
C62 C61 H61 120.0
C57 C62 C61 120.6(13)
C57 C62 P4 117.9(10)
C61 C62 P4 121.4(10)
C64 C63 C68 110.1(12)
C64 C63 P4 110.8(10)
C68 C63 P4 113.8(10)
C64 C63 H63 107.3
C68 C63 H63 107.3
P4 C63 H63 107.3
C63 C64 C65 110.6(13)
C63 C64 H64A 109.5
C65 C64 H64A 109.5
C63 C64 H64B 109.5
C65 C64 H64B 109.5
H64A C64 H64B 108.1
C66 C65 C64 111.2(16)
C66 C65 H65A 109.4
C64 C65 H65A 109.4
C66 C65 H65B 109.4
C64 C65 H65B 109.4
H65A C65 H65B 108.0
C65 C66 C67 112.9(15)
C65 C66 H66A 109.0
C67 C66 H66A 109.0
C65 C66 H66B 109.0
C67 C66 H66B 109.0
H66A C66 H66B 107.8
C68 C67 C66 111.0(13)
C68 C67 H67A 109.4
C66 C67 H67A 109.4
C68 C67 H67B 109.4
C66 C67 H67B 109.4
H67A C67 H67B 108.0
C67 C68 C63 110.8(14)
C67 C68 H68A 109.5
C63 C68 H68A 109.5
C67 C68 H68B 109.5
C63 C68 H68B 109.5
H68A C68 H68B 108.1
C74 C69 C70 111.7(12)
C74 C69 P4 111.5(9)
C70 C69 P4 114.1(10)
C74 C69 H69 106.3
C70 C69 H69 106.3
P4 C69 H69 106.3
C69 C70 C71 109.0(12)
C69 C70 H70A 109.9
C71 C70 H70A 109.9
C69 C70 H70B 109.9
C71 C70 H70B 109.9
H70A C70 H70B 108.3
C72 C71 C70 111.3(12)
C72 C71 H71A 109.4
C70 C71 H71A 109.4
C72 C71 H71B 109.4
C70 C71 H71B 109.4
H71A C71 H71B 108.0
C71 C72 C73 110.8(13)
C71 C72 H72A 109.5
C73 C72 H72A 109.5
C71 C72 H72B 109.5
C73 C72 H72B 109.5
H72A C72 H72B 108.1
C72 C73 C74 111.1(13)
C72 C73 H73A 109.4
C74 C73 H73A 109.4
C72 C73 H73B 109.4
C74 C73 H73B 109.4
H73A C73 H73B 108.0
C69 C74 C73 110.0(12)
C69 C74 H74A 109.7
C73 C74 H74A 109.7
C69 C74 H74B 109.7
C73 C74 H74B 109.7
H74A C74 H74B 108.2
C76 C75 H75A 109.5
C76 C75 H75B 109.5
H75A C75 H75B 109.5
C76 C75 H75C 109.5
H75A C75 H75C 109.5
H75B C75 H75C 109.5
C77 C76 C75 121(4)
C77 C76 H76A 107.0
C75 C76 H76A 107.0
C77 C76 H76B 107.0
C75 C76 H76B 107.0
H76A C76 H76B 106.7
C76 C77 C78 121(4)
C76 C77 H77A 107.1
C78 C77 H77A 107.1
C76 C77 H77B 107.1
C78 C77 H77B 107.1
H77A C77 H77B 106.8
C79 C78 C77 115(5)
C79 C78 H78A 108.5
C77 C78 H78A 108.5
C79 C78 H78B 108.5
C77 C78 H78B 108.5
H78A C78 H78B 107.5
C78 C79 H79A 109.5
C78 C79 H79B 109.5
H79A C79 H79B 109.5
C78 C79 H79C 109.5
H79A C79 H79C 109.5
H79B C79 H79C 109.5

loop_
_geom_bond_atom_site_label_1
_geom_bond_atom_site_label_2
_geom_bond_distance
Pt1 P2 2.251(4)
Pt1 P1 2.258(4)
Pt1 Si1 2.326(4)
Pt1 H1PT 1.49(14)
P1 C14 1.830(14)
P1 C8 1.842(13)
P1 C2 1.863(14)
P2 C25 1.840(14)
P2 C26 1.848(14)
P2 C32 1.865(16)
Si1 C20 1.877(14)
Si1 C1 1.903(15)
Si1 C19 1.915(13)
C1 H1A 0.9800
C1 H1B 0.9800
C1 H1C 0.9800
C2 C3 1.529(19)
C2 C7 1.539(18)
C2 H2 1.0000
C3 C4 1.464(19)
C3 H3A 0.9900
C3 H3B 0.9900
C4 C5 1.537(19)
C4 H4A 0.9900
C4 H4B 0.9900
C5 C6 1.507(19)
C5 H5A 0.9900
C5 H5B 0.9900
C6 C7 1.505(19)
C6 H6A 0.9900
C6 H6B 0.9900
C7 H7A 0.9900
C7 H7B 0.9900
C8 C9 1.528(19)
C8 C13 1.54(2)
C8 H8 1.0000
C9 C10 1.52(2)
C9 H9A 0.9900
C9 H9B 0.9900
C10 C11 1.52(2)
C10 H10A 0.9900
C10 H10B 0.9900
C11 C12 1.51(2)
C11 H11A 0.9900
C11 H11B 0.9900
C12 C13 1.54(2)
C12 H12A 0.9900
C12 H12B 0.9900
C13 H13A 0.9900
C13 H13B 0.9900
C14 C19 1.408(18)
C14 C15 1.418(19)
C15 C16 1.38(2)
C15 H15 0.9500
C16 C17 1.40(2)
C16 H16 0.9500
C17 C18 1.34(2)
C17 H17 0.9500
C18 C19 1.400(18)
C18 H18 0.9500
C20 C25 1.397(19)
C20 C21 1.407(19)
C21 C22 1.38(2)
C21 H21 0.9500
C22 C23 1.42(2)
C22 H22 0.9500
C23 C24 1.37(2)
C23 H23 0.9500
C24 C25 1.415(19)
C24 H24 0.9500
C26 C27 1.53(2)
C26 C31 1.54(2)
C26 H26 1.0000
C27 C28 1.54(3)
C27 H27A 0.9900
C27 H27B 0.9900
C28 C29 1.50(3)
C28 H28A 0.9900
C28 H28B 0.9900
C29 C30 1.47(3)
C29 H29A 0.9900
C29 H29B 0.9900
C30 C31 1.55(2)
C30 H30A 0.9900
C30 H30B 0.9900
C31 H31A 0.9900
C31 H31B 0.9900
C32 C37 1.53(2)
C32 C33 1.553(19)
C32 H32 1.0000
C33 C34 1.55(2)
C33 H33A 0.9900
C33 H33B 0.9900
C34 C35 1.52(2)
C34 H34A 0.9900
C34 H34B 0.9900
C35 C36 1.53(2)
C35 H35A 0.9900
C35 H35B 0.9900
C36 C37 1.53(2)
C36 H36A 0.9900
C36 H36B 0.9900
C37 H37A 0.9900
C37 H37B 0.9900
Pt2 P4 2.244(4)
Pt2 P3 2.266(4)
Pt2 Si2 2.332(4)
Pt2 H2PT 1.56(14)
P3 C51 1.825(14)
P3 C39 1.843(15)
P3 C45 1.849(15)
P4 C62 1.838(14)
P4 C63 1.843(15)
P4 C69 1.862(13)
Si2 C38 1.884(16)
Si2 C56 1.888(14)
Si2 C57 1.915(14)
C38 H38A 0.9800
C38 H38B 0.9800
C38 H38C 0.9800
C39 C44 1.559(17)
C39 C40 1.56(2)
C39 H39 1.0000
C40 C41 1.52(2)
C40 H40A 0.9900
C40 H40B 0.9900
C41 C42 1.52(2)
C41 H41A 0.9900
C41 H41B 0.9900
C42 C43 1.50(2)
C42 H42A 0.9900
C42 H42B 0.9900
C43 C44 1.526(19)
C43 H43A 0.9900
C43 H43B 0.9900
C44 H44A 0.9900
C44 H44B 0.9900
C45 C50 1.50(2)
C45 C46 1.54(2)
C45 H45 1.0000
C46 C47 1.52(2)
C46 H46A 0.9900
C46 H46B 0.9900
C47 C48 1.53(3)
C47 H47A 0.9900
C47 H47B 0.9900
C48 C49 1.49(3)
C48 H48A 0.9900
C48 H48B 0.9900
C49 C50 1.53(2)
C49 H49A 0.9900
C49 H49B 0.9900
C50 H50A 0.9900
C50 H50B 0.9900
C51 C52 1.405(19)
C51 C56 1.419(19)
C52 C53 1.36(2)
C52 H52 0.9500
C53 C54 1.40(2)
C53 H53 0.9500
C54 C55 1.37(2)
C54 H54 0.9500
C55 C56 1.42(2)
C55 H55 0.9500
C57 C62 1.379(19)
C57 C58 1.40(2)
C58 C59 1.38(2)
C58 H58 0.9500
C59 C60 1.39(2)
C59 H59 0.9500
C60 C61 1.36(2)
C60 H60 0.9500
C61 C62 1.414(19)
C61 H61 0.9500
C63 C64 1.517(18)
C63 C68 1.55(2)
C63 H63 1.0000
C64 C65 1.52(2)
C64 H64A 0.9900
C64 H64B 0.9900
C65 C66 1.50(3)
C65 H65A 0.9900
C65 H65B 0.9900
C66 C67 1.52(3)
C66 H66A 0.9900
C66 H66B 0.9900
C67 C68 1.50(2)
C67 H67A 0.9900
C67 H67B 0.9900
C68 H68A 0.9900
C68 H68B 0.9900
C69 C74 1.50(2)
C69 C70 1.531(19)
C69 H69 1.0000
C70 C71 1.547(19)
C70 H70A 0.9900
C70 H70B 0.9900
C71 C72 1.52(2)
C71 H71A 0.9900
C71 H71B 0.9900
C72 C73 1.53(2)
C72 H72A 0.9900
C72 H72B 0.9900
C73 C74 1.542(18)
C73 H73A 0.9900
C73 H73B 0.9900
C74 H74A 0.9900
C74 H74B 0.9900
C75 C76 1.57(6)
C75 H75A 0.9800
C75 H75B 0.9800
C75 H75C 0.9800
C76 C77 1.34(5)
C76 H76A 0.9900
C76 H76B 0.9900
C77 C78 1.54(6)
C77 H77A 0.9900
C77 H77B 0.9900
C78 C79 1.34(6)
C78 H78A 0.9900
C78 H78B 0.9900
C79 H79A 0.9800
C79 H79B 0.9800
C79 H79C 0.9800

loop_
_geom_torsion_atom_site_label_1
_geom_torsion_atom_site_label_2
_geom_torsion_atom_site_label_3
_geom_torsion_atom_site_label_4
_geom_torsion
C14 P1 C2 C3 69.2(11)
C8 P1 C2 C3 180.0(9)
Pt1 P1 C2 C3 -51.5(11)
C14 P1 C2 C7 -56.9(11)
C8 P1 C2 C7 53.8(11)
Pt1 P1 C2 C7 -177.6(8)
C7 C2 C3 C4 -54.3(16)
P1 C2 C3 C4 177.5(10)
C2 C3 C4 C5 54.4(16)
C3 C4 C5 C6 -55.0(17)
C4 C5 C6 C7 57.2(16)
C5 C6 C7 C2 -57.2(15)
C3 C2 C7 C6 54.2(15)
P1 C2 C7 C6 -178.7(9)
C14 P1 C8 C9 165.9(10)
C2 P1 C8 C9 54.9(11)
Pt1 P1 C8 C9 -78.8(10)
C14 P1 C8 C13 -71.2(10)
C2 P1 C8 C13 177.8(9)
Pt1 P1 C8 C13 44.1(10)
C13 C8 C9 C10 55.1(16)
P1 C8 C9 C10 176.5(11)
C8 C9 C10 C11 -55.2(18)
C9 C10 C11 C12 54.9(19)
C10 C11 C12 C13 -53(2)
C9 C8 C13 C12 -53.6(16)
P1 C8 C13 C12 -176.9(11)
C11 C12 C13 C8 52.6(19)
C8 P1 C14 C19 144.7(11)
C2 P1 C14 C19 -105.1(12)
Pt1 P1 C14 C19 25.1(12)
C8 P1 C14 C15 -35.8(13)
C2 P1 C14 C15 74.4(13)
Pt1 P1 C14 C15 -155.4(11)
C19 C14 C15 C16 -1(2)
P1 C14 C15 C16 180.0(11)
C14 C15 C16 C17 1(2)
C15 C16 C17 C18 -1(2)
C16 C17 C18 C19 0(2)
C17 C18 C19 C14 1(2)
C17 C18 C19 Si1 -177.4(11)
C15 C14 C19 C18 0(2)
P1 C14 C19 C18 179.3(10)
C15 C14 C19 Si1 177.9(10)
P1 C14 C19 Si1 -2.6(15)
C1 Si1 C20 C25 -114.1(11)
C19 Si1 C20 C25 129.3(10)
Pt1 Si1 C20 C25 16.5(12)
C1 Si1 C20 C21 62.9(14)
C19 Si1 C20 C21 -53.7(14)
Pt1 Si1 C20 C21 -166.5(11)
C25 C20 C21 C22 0(2)
Si1 C20 C21 C22 -176.6(12)
C20 C21 C22 C23 0(2)
C21 C22 C23 C24 0(2)
C22 C23 C24 C25 0(2)
C21 C20 C25 C24 -1(2)
Si1 C20 C25 C24 176.5(11)
C21 C20 C25 P2 177.4(10)
Si1 C20 C25 P2 -5.4(15)
C23 C24 C25 C20 1(2)
C23 C24 C25 P2 -177.3(11)
C26 P2 C25 C20 119.3(11)
C32 P2 C25 C20 -130.9(11)
Pt1 P2 C25 C20 -8.9(12)
C26 P2 C25 C24 -62.5(13)
C32 P2 C25 C24 47.3(13)
Pt1 P2 C25 C24 169.3(10)
C25 P2 C26 C27 38.7(15)
C32 P2 C26 C27 -68.6(14)
Pt1 P2 C26 C27 163.9(12)
C25 P2 C26 C31 -88.8(12)
C32 P2 C26 C31 163.9(11)
Pt1 P2 C26 C31 36.4(12)
C31 C26 C27 C28 -56(2)
P2 C26 C27 C28 177.1(14)
C26 C27 C28 C29 56(2)
C27 C28 C29 C30 -57(2)
C28 C29 C30 C31 56(2)
C27 C26 C31 C30 56.5(19)
P2 C26 C31 C30 -172.6(12)
C29 C30 C31 C26 -56(2)
C25 P2 C32 C37 60.3(11)
C26 P2 C32 C37 174.0(10)
Pt1 P2 C32 C37 -58.2(11)
C25 P2 C32 C33 -177.3(11)
C26 P2 C32 C33 -63.6(12)
Pt1 P2 C32 C33 64.2(11)
C37 C32 C33 C34 -51.9(18)
P2 C32 C33 C34 -173.0(11)
C32 C33 C34 C35 55.4(18)
C33 C34 C35 C36 -59.0(18)
C34 C35 C36 C37 60.3(18)
C33 C32 C37 C36 52.9(17)
P2 C32 C37 C36 174.4(11)
C35 C36 C37 C32 -57.6(18)
C51 P3 C39 C44 -63.2(12)
C45 P3 C39 C44 47.3(12)
Pt2 P3 C39 C44 176.2(9)
C51 P3 C39 C40 59.8(10)
C45 P3 C39 C40 170.4(10)
Pt2 P3 C39 C40 -60.8(11)
C44 C39 C40 C41 -56.0(16)
P3 C39 C40 C41 178.5(10)
C39 C40 C41 C42 55.0(17)
C40 C41 C42 C43 -55.8(18)
C41 C42 C43 C44 56.7(18)
C42 C43 C44 C39 -57.4(17)
C40 C39 C44 C43 57.2(16)
P3 C39 C44 C43 179.9(10)
C51 P3 C45 C50 -64.5(12)
C39 P3 C45 C50 -176.4(11)
Pt2 P3 C45 C50 52.6(12)
C51 P3 C45 C46 171.8(10)
C39 P3 C45 C46 59.8(12)
Pt2 P3 C45 C46 -71.2(11)
C50 C45 C46 C47 51.8(17)
P3 C45 C46 C47 176.1(11)
C45 C46 C47 C48 -52.7(19)
C46 C47 C48 C49 56(2)
C47 C48 C49 C50 -57(2)
C46 C45 C50 C49 -53.7(18)
P3 C45 C50 C49 -177.3(12)
C48 C49 C50 C45 56.8(19)
C39 P3 C51 C52 74.0(13)
C45 P3 C51 C52 -37.1(14)
Pt2 P3 C51 C52 -158.9(11)
C39 P3 C51 C56 -106.8(11)
C45 P3 C51 C56 142.0(11)
Pt2 P3 C51 C56 20.3(12)
C56 C51 C52 C53 0(2)
P3 C51 C52 C53 179.6(12)
C51 C52 C53 C54 1(2)
C52 C53 C54 C55 -1(2)
C53 C54 C55 C56 -1(2)
C52 C51 C56 C55 -2(2)
P3 C51 C56 C55 178.4(10)
C52 C51 C56 Si2 -178.1(11)
P3 C51 C56 Si2 2.6(15)
C54 C55 C56 C51 3(2)
C54 C55 C56 Si2 177.9(12)
C38 Si2 C56 C51 113.0(11)
C57 Si2 C56 C51 -136.2(11)
Pt2 Si2 C56 C51 -23.3(11)
C38 Si2 C56 C55 -62.4(14)
C57 Si2 C56 C55 48.5(14)
Pt2 Si2 C56 C55 161.4(12)
C62 C57 C58 C59 -1(2)
Si2 C57 C58 C59 -179.2(10)
C57 C58 C59 C60 0(2)
C58 C59 C60 C61 1(2)
C59 C60 C61 C62 -2(2)
C58 C57 C62 C61 0.6(19)
Si2 C57 C62 C61 178.6(10)
C58 C57 C62 P4 -179.5(10)
Si2 C57 C62 P4 -1.4(14)
C60 C61 C62 C57 1(2)
C60 C61 C62 P4 -179.0(10)
C63 P4 C62 C57 -139.7(11)
C69 P4 C62 C57 109.5(11)
Pt2 P4 C62 C57 -16.0(11)
C63 P4 C62 C61 40.3(12)
C69 P4 C62 C61 -70.6(12)
Pt2 P4 C62 C61 164.0(9)
C62 P4 C63 C64 64.8(11)
C69 P4 C63 C64 176.0(10)
Pt2 P4 C63 C64 -54.1(11)
C62 P4 C63 C68 -170.6(10)
C69 P4 C63 C68 -59.3(11)
Pt2 P4 C63 C68 70.6(10)
C68 C63 C64 C65 57.4(17)
P4 C63 C64 C65 -175.8(12)
C63 C64 C65 C66 -56(2)
C64 C65 C66 C67 54(2)
C65 C66 C67 C68 -54(2)
C66 C67 C68 C63 55.4(19)
C64 C63 C68 C67 -57.9(16)
P4 C63 C68 C67 177.0(10)
C62 P4 C69 C74 -62.4(11)
C63 P4 C69 C74 -170.5(10)
Pt2 P4 C69 C74 59.1(11)
C62 P4 C69 C70 65.3(12)
C63 P4 C69 C70 -42.8(13)
Pt2 P4 C69 C70 -173.2(9)
C74 C69 C70 C71 -58.4(16)
P4 C69 C70 C71 174.0(10)
C69 C70 C71 C72 56.5(17)
C70 C71 C72 C73 -56.0(16)
C71 C72 C73 C74 55.6(16)
C70 C69 C74 C73 58.7(16)
P4 C69 C74 C73 -172.3(10)
C72 C73 C74 C69 -56.7(16)
C75 C76 C77 C78 -165(5)
C76 C77 C78 C79 169(5)
